data_2001498
loop_
_publ_author_name
'Britten, J. F.'
'Lock, C. J. L.'
'Wei, Y.'

_publ_section_title
;
 Bis(tetraphenylarsonium) aquatetra(cyano-<i>C</i>)nitridorhenate(V)
 pentahydrate
;
_journal_issue 7
_journal_name_full 'Acta Crystallographica Section C'
_journal_page_first 1277
_journal_page_last 1280
_journal_paper_doi 10.1107/S0108270193001155
_journal_volume 49
_journal_year 1993
_chemical_formula_moiety
;
2(C24 H20 As),C4 H2 N5 O1 Rh1,5(H2 O1)
;
_chemical_formula_sum 'C52 H52 As2 N5 O6 Re'
_chemical_formula_weight 1179.0
_space_group_IT_number 14
_space_group_name_Hall '-P 2yn'
_space_group_name_H-M_alt 'P 1 21/n 1'
_symmetry_cell_setting monoclinic
_symmetry_space_group_name_Hall '-P 2yn'
_symmetry_space_group_name_H-M 'P 1 21/n 1'
_cell_angle_alpha 90.
_cell_angle_beta 101.638(15)
_cell_angle_gamma 90.
_cell_formula_units_Z 4
_cell_length_a 15.330(3)
_cell_length_b 19.808(4)
_cell_length_c 16.915(3)
_cell_measurement_reflns_used 17
_cell_measurement_temperature 167(2)
_cell_measurement_theta_max 17.45
_cell_measurement_theta_min 13.05
_cell_volume 5030.8(17)
_diffrn_measurement_device 'Siemens R3m/V'
_diffrn_measurement_method \q-2\q
_diffrn_radiation_type AgK\a
_diffrn_radiation_wavelength 0.56086
_diffrn_reflns_av_R_equivalents 0.055
_diffrn_reflns_limit_h_max 18
_diffrn_reflns_limit_h_min 0
_diffrn_reflns_limit_k_max 24
_diffrn_reflns_limit_k_min 0
_diffrn_reflns_limit_l_max 20
_diffrn_reflns_limit_l_min -20
_diffrn_reflns_number 10303
_diffrn_reflns_theta_max 20
_diffrn_standards_decay_% +-2.1
_diffrn_standards_interval_count 97
_diffrn_standards_number 3
_exptl_absorpt_coefficient_mu 3.774
_exptl_absorpt_correction_T_max 0.182
_exptl_absorpt_correction_T_min 0.130
_exptl_absorpt_correction_type 'refdelf (DIFABS; Walker & Stuart, 1983)'
_exptl_crystal_colour Yellow
_exptl_crystal_density_diffrn 1.557
_exptl_crystal_density_meas 1.530(10)
_exptl_crystal_density_method 'suspension in CCl~4~/cyclohexane'
_exptl_crystal_description Plate
_exptl_crystal_size_max 0.22
_exptl_crystal_size_mid 0.21
_exptl_crystal_size_min 0.11
_refine_diff_density_max 1.15
_refine_diff_density_min -1.38
_refine_ls_extinction_method 'not applied'
_refine_ls_goodness_of_fit_obs 1.41
_refine_ls_hydrogen_treatment noref
_refine_ls_number_parameters 595
_refine_ls_number_reflns 9615
_refine_ls_R_factor_obs 0.0583
_refine_ls_shift/esd_max 0.001
_refine_ls_structure_factor_coef F
_refine_ls_weighting_details 'w = 1/\s^2^'
_refine_ls_weighting_scheme calc
_refine_ls_wR_factor_obs 0.0315
_reflns_number_observed 9615
_reflns_number_total 9615
_reflns_observed_criterion -3\s~I~<=I<=3\s~I~
_cod_data_source_file br1026.cif
_cod_data_source_block br1026_structure_1_of_1
_cod_depositor_comments
;
The following automatic conversions were performed:

'_refine_ls_weighting_scheme' value '1/\s^2^' was changed to 'calc'.
New tag '_refine_ls_weighting_details' was created. The value of the
new tag was set to 'w = 1/\s^2^'.

Automatic conversion script
Id: cif_fix_values 3143 2015-03-26 13:38:13Z robertas 
;
_cod_original_cell_volume 5031(2)
_cod_original_formula_sum 'C52 H52 As2 N5 O6 Re1'
_cod_database_code 2001498

loop_
_space_group_symop_id
_space_group_symop_operation_xyz
1 x,y,z
2 -x+1/2,y+1/2,-z+1/2
3 -x,-y,-z
4 x+1/2,-y+1/2,z+1/2

loop_
_atom_site_label
_atom_site_fract_x
_atom_site_fract_y
_atom_site_fract_z
_atom_site_U_iso_or_equiv
Re .03020(10) .16950(10) .76430(10) .020
As(2) .05870(10) .559410(10) .82760(10) .024
As(1) .05830(10) .19050(10) .39470(10) .021
O -.0932(2) .1648(2) .8375(2) .029
C(1) .1010(3) .1713(3) .8845(3) .025
C(2) .0022(3) .2736(3) .7664(3) .026
C(3) -.0728(3) .1702(2) .6619(3) .024
C(4) .0167(3) .0638(3) .7738(3) .026
N(1) .1384(3) .1716(2) .9506(3) .037
N(2) -.0185(3) .3293(2) .7584(2) .031
N(3) -.1290(3) .1751(2) .6057(3) .036
N(4) .0099(3) .0063(2) .7790(3) .035
N(5) .1158(3) .1715(2) .7184(2) .030
O(1) .3242(2) .2039(2) .0175(2) .036
O(2) .3690(2) .0928(2) .1131(2) .040
O(3) .8827(2) .0772(2) .9514(2) .036
O(4) .1847(2) .0592(2) .0658(2) .038
O(5) 1.0035(2) .0874(2) .0942(2) .043
C(1A) .0884(3) .1088(2) .4535(3) .022
C(2A) .0937(3) .1055(3) .5365(3) .028
C(3A) .1102(3) .0432(3) .5752(3) .033
C(4A) .1221(3) -.0136(3) .5317(3) .035
C(5A) .1177(3) -.0102(3) .4490(3) .033
C(6A) .1001(3) .0520(2) .4087(3) .030
C(1B) .1304(3) .1939(2) .3162(3) .025
C(2B) .0950(4) .2040(3) .2351(3) .034
C(3B) .1527(4) .2086(3) .1806(3) .045
C(4B) .2442(5) .2045(3) .2108(4) .054
C(5B) .2799(4) .1933(3) .2922(4) .047
C(6B) .2223(3) .1885(2) .3448(3) .033
C(1C) .0842(3) .2686(2) .4621(3) .022
C(2C) .1416(3) .3176(2) .4418(3) .027
C(3C) .1618(3) .3738(3) .4920(3) .034
C(4C) .1255(3) .3810(3) .5601(3) .033
C(5C) .0673(3) .3317(3) .5784(3) .031
C(6C) .0462(3) .2753(2) .5288(3) .028
C(1D) .1064(3) .5563(2) .7325(3) .026
C(2D) .0518(3) .5638(3) .6571(3) .031
C(3D) .0880(4) .5644(3) .5886(3) .038
C(4D) .1790(3) .5576(3) .5946(3) .034
C(5D) .2342(3) .5505(3) .6698(3) .036
C(6D) .1980(3) .5492(3) .7390(3) .034
C(1E) .1081(3) .4879(2) .8978(3) .024
C(2E) .1333(3) .4995(3) .9801(3) .033
C(3E) .1678(3) .4464(3) 1.0302(3) .038
C(4E) .1761(3) .3828(3) .9981(3) .037
C(5E) .1501(3) .3715(3) .9158(3) .040
C(6E) .1178(3) .4249(2) .8654(3) .031
C(1F) .0875(3) .6437(2) .8829(3) .028
C(2F) .1596(3) .6805(3) .8694(3) .035
C(3F) .1803(4) .7406(3) .9106(3) .042
C(4F) .1284(4) .7633(3) .9633(3) .043
C(5F) .0564(4) .7268(3) .9768(4) .049
C(6F) .0357(3) .6649(3) .9363(3) .040
C(1G) -.0681(3) .5522(2) .7973(3) .022
C(2G) -.1172(3) .6110(3) .7807(3) .032
C(3G) -.2093(3) .6068(3) .7566(3) .033
C(4G) -.2513(3) .5436(3) .7483(3) .030
C(5G) -.2013(3) .4855(3) .7642(3) .033
C(6G) -.1087(3) .4895(3) .7898(3) .028
C(1H) -.0646(3) .1906(2) .3420(3) .023
C(2H) -.1171(3) .2454(3) .3519(3) .028
C(3H) -.2062(3) .2452(3) .3130(3) .033
C(4H) -.2406(3) .1913(3) .2651(3) .034
C(5H) -.1869(3) .1370(3) .2552(3) .036
C(6H) -.0979(3) .1363(2) .2939(3) .029
H(2A) .086 .146 .566 ?
H(3A) .113 .040 .632 ?
H(4A) .134 -.056 .559 ?
H(5A) .126 -.050 .419 ?
H(6A) .097 .056 .352 ?
H(2B) .032 .207 .216 ?
H(3B) .130 .215 .124 ?
H(4B) .284 .209 .174 ?
H(5B) .343 .190 .312 ?
H(6B) .246 .181 .401 ?
H(2C) .167 .312 .395 ?
H(3C) .201 .408 .479 ?
H(4C) .140 .419 .595 ?
H(5C) .042 .337 .626 ?
H(6C) .005 .242 .540 ?
H(2D) -.011 .569 .653 ?
H(3D) .050 .570 .536 ?
H(4D) .204 .559 .547 ?
H(5D) .297 .546 .674 ?
H(6D) .236 .543 .791 ?
H(2E) .186 .454 1.087 ?
H(3E) .127 .544 1.002 ?
H(4E) .200 .346 1.033 ?
H(5E) .154 .327 .894 ?
H(6E) .103 .419 .808 ?
H(2F) .194 .664 .832 ?
H(3F) .231 .766 .904 ?
H(4F) .143 .806 .991 ?
H(5F) .021 .744 1.013 ?
H(6F) -.013 .638 .945 ?
H(2G) -.088 .654 .785 ?
H(3G) -.245 .647 .745 ?
H(4G) -.315 .541 .732 ?
H(5G) -.230 .442 .757 ?
H(6G) -.074 .449 .802 ?
H(2H) -.093 .282 .386 ?
H(3H) -.244 .283 .320 ?
H(4H) -.302 .192 .238 ?
H(5H) -.211 .100 .221 ?
H(6H) -.060 .099 .288 ?
H(1O) -.129 .171 .775 ?
H(2O) -.085 .132 .871 ?
H(1O1) .260 .196 .001 ?
H(1O5) 1.001 .053 .126 ?
H(2O5) 1.064 .064 .087 ?

loop_
_geom_angle_atom_site_label_1
_geom_angle_atom_site_label_2
_geom_angle_atom_site_label_3
_geom_angle
_geom_angle_publ_flag
C(1F) As(2) C(1G) 108.4(2) yes
C(1A) As(1) C(1C) 112.0(2) yes
C(1A) As(1) C(1H) 110.8(2) yes
C(1c) As(1) C(1H) 110.0(2) yes
As(1) C(1A) C(6A) 116.5(4) yes
As(1) C(1B) C(6B) 116.4(4) yes
As(1) C(1C) C(6C) 119.7(4) yes
As(2) C(1D) C(6D) 119.4(4) yes
As(2) C(1E) C(6E) 118.9(3) yes
As(2) C(1F) C(6F) 118.4(4) yes
As(2) C(1G) C(6G) 120.3(3) yes
As(1) C(1H) C(6H) 118.9(4) yes
C(1A) As(1) C(1B) 106.4(2) yes
C(1B) As(1) C(1C) 108.0(2) yes
C(1B) As(1) C(1H) 109.5(2) yes
As(1) C(1A) C(2A) 121.6(4) yes
As(1) C(1B) C(2B) 122.2(4) yes
As(1) C(1C) C(2C) 118.6(4) yes
As(2) C(1D) C(2D) 120.8(4) yes
As(2) C(1E) C(2E) 119.9(4) yes
As(2) C(1F) C(2F) 119.4(4) yes
As(2) C(1G) C(2G) 118.3(4) yes
As(1) C(1H) C(2H) 119.2(3) yes
O Re C(1) 79.2(2) yes
O Re C(3) 83.6(2) yes
O Re N(5) 177.70(10) yes
N(5) Re C(2) 99.7(2) yes
N(5) Re C(4) 99.1(2) yes
C(1) Re C(3) 162.7(2) yes
C(2) Re C(3) 83.4(2) yes
C(3) Re C(4) 90.0(2) yes
Re C(2) N(2) 172.0(4) yes
Re C(4) N(4) 179.6(5) yes
C(1D) As(2) C(1F) 110.5(2) yes
C(1D) As(2) C(1G) 108.4(2) yes
O Re C(2) 81.3(2) yes
O Re C(4) 80.0(2) yes
N(5) Re C(1) 98.7(2) yes
N(5) Re C(3) 98.5(2) yes
C(1) Re C(2) 92.0(2) yes
C(1) Re C(4) 89.0(2) yes
C(2) Re C(4) 160.8(2) yes
Re C(1) N(1) 178.7(4) yes
Re C(3) N(3) 175.5(4) yes
C(1D) As(2) C(1E) 109.4(2) yes
C(1E) As(2) C(1F) 108.6(2) yes
C(1E) As(2) C(1G) 111.5(2) yes
C(2A) C(1A) C(6A) 121.8(4) yes
C(2A) C(3A) C(4A) 120.2(5) yes
C(4A) C(5A) C(6A) 119.7(5) yes
C(2B) C(1B) C(6B) 121.4(5) yes
C(2B) C(3B) C(4B) 118.5(5) yes
C(4B) C(5B) C(6B) 118.4(6) yes
C(2C) C(1C) C(6C) 121.7(4) yes
C(2C) C(3C) C(4C) 120.8(5) yes
C(4C) C(5C) C(6C) 120.5(5) yes
C(2D) C(1D) C(6D) 119.7(5) yes
C(2D) C(3D) C(4D) 120.5(5) yes
C(4D) C(5D) C(6D) 119.9(5) yes
C(2E) C(1E) C(6E) 121.2(4) yes
C(2E) C(3E) C(4E) 120.2(5) yes
C(4E) C(5E) C(6E) 119.3(5) yes
C(2F) C(1F) C(6F) 122.2(5) yes
C(2F) C(3F) C(4F) 120.0(5) yes
C(4F) C(5F) C(6F) 119.0(6) yes
C(2G) C(1G) C(6G) 121.4(4) yes
C(2G) C(3G) C(4G) 120.1(5) yes
C(4G) C(5G) C(6G) 120.2(5) yes
C(1A) C(2A) C(3A) 118.8(5) yes
C(3A) C(4A) C(5A) 120.9(5) yes
C(1A) C(6A) C(5A) 118.6(5) yes
C(1B) C(2B) C(3B) 119.2(5) yes
C(3B) C(4B) C(5B) 122.4(7) yes
C(1B) C(6B) C(5B) 120.2(5) yes
C(1C) C(2C) C(3C) 118.5(5) yes
C(3C) C(4C) C(5C) 119.6(5) yes
C(1C) C(6C) C(5C) 119.0(5) yes
C(1D) C(2D) C(3D) 120.2(5) yes
C(3D) C(4D) C(5D) 119.8(5) yes
C(1D) C(6D) C(5D) 119.9(4) yes
C(1E) C(2E) C(3E) 118.9(5) yes
C(3E) C(4E) C(5E) 120.6(5) yes
C(1E) C(6E) C(5E) 119.8(5) yes
C(1F) C(2F) C(3F) 118.7(5) yes
C(3F) C(4F) C(5F) 121.4(5) yes
C(1F) C(6F) C(5F) 118.6(5) yes
C(1G) C(2G) C(3G) 119.2(4) yes
C(3G) C(4G) C(5G) 119.9(5) yes
C(1G) C(6G) C(5G) 119.2(4) yes

loop_
_geom_bond_atom_site_label_1
_geom_bond_atom_site_label_2
_geom_bond_distance
_geom_bond_publ_flag
Re O 2.463(3) yes
Re C(1) 2.102(4) yes
Re C(3) 2.096(4) yes
C(1) N(1) 1.149(6) yes
C(3) N(3) 1.150(6) yes
As(2) C(1D) 1.897(5) yes
As(2) C(1F) 1.923(5) yes
As(1) C(1A) 1.908(5) yes
As(1) C(1C) 1.916(5) yes
C(2H) C(3H) 1.391(7) yes
C(4H) C(5H) 1.384(8) yes
Re N(5) 1.655(4) yes
Re C(2) 2.108(5) yes
Re C(4) 2.114(5) yes
C(2) N(2) 1.149(7) yes
C(4) N(4) 1.149(7) yes
As(2) C(1E) 1.904(5) yes
As(2) C(1G) 1.913(4) yes
As(1) C(1B) 1.893(5) yes
As(1) C(1H) 1.914(4) yes
C(3H) C(4H) 1.379(7) yes
C(5H) C(6H) 1.390(7) yes
C(1A) C(2A) 1.390(7) yes
C(2A) C(3A) 1.396(7) yes
C(4A) C(5A) 1.389(8) yes
C(1B) C(2B) 1.384(7) yes
C(2B) C(3B) 1.402(9) yes
C(4B) C(5B) 1.393(9) yes
C(1C) C(2C) 1.399(7) yes
C(2C) C(3C) 1.395(7) yes
C(4C) C(5C) 1.397(7) yes
C(1D) C(2D) 1.385(6) yes
C(2D) C(3D) 1.381(8) yes
C(4D) C(5D) 1.386(7) yes
C(1E) C(2E) 1.386(7) yes
C(2E) C(3E) 1.387(7) yes
C(4E) C(5E) 1.387(8) yes
C(1F) C(2F) 1.380(8) yes
C(2F) C(3F) 1.384(7) yes
C(4F) C(5F) 1.376(9) yes
C(1G) C(2G) 1.384(7) yes
C(2G) C(3G) 1.391(7) yes
C(4G) C(5G) 1.380(7) yes
C(1H) C(2H) 1.382(7) yes
C(1A) C(6A) 1.387(7) yes
C(3A) C(4A) 1.376(8) yes
C(5A) C(6A) 1.409(7) yes
C(1B) C(6B) 1.399(7) yes
C(3B) C(4B) 1.395(9) yes
C(5B) C(6B) 1.377(9) yes
C(1C) C(6C) 1.377(7) yes
C(3C) C(4C) 1.385(8) yes
C(5C) C(6C) 1.396(7) yes
C(1D) C(6D) 1.393(7) yes
C(3D) C(4D) 1.384(8) yes
C(5D) C(6D) 1.394(8) yes
C(1E) C(6E) 1.383(7) yes
C(3E) C(4E) 1.389(8) yes
C(5E) C(6E) 1.387(7) yes
C(1F) C(6F) 1.382(8) yes
C(3F) C(4F) 1.385(9) yes
C(5F) C(6F) 1.411(8) yes
C(1G) C(6G) 1.383(7) yes
C(3G) C(4G) 1.401(7) yes
C(5G) C(6G) 1.401(7) yes
C(1H) C(6H) 1.383(7) yes
